data_2243383
loop_
_publ_author_name
'Daouda, Ballo'
'Tuo, Nanou Ti\'eba'
'Kangah, Niameke Jean-Baptiste'
'H\"okelek, Tuncer'
'Kodjo, Charles Guillaume'
'Retailleau, Pascal'
'Essassi, El Mokhtar'

_publ_section_title
;
 Crystal structure, Hirshfeld surface analysis and DFT studies of
 2-(2,3-dihydro-1<i>H</i>-perimidin-2-yl)phenol
;
_journal_coeditor_code LH5957
_journal_issue 6
_journal_name_full 'Acta Crystallographica Section E'
_journal_page_first 798
_journal_page_last 802
_journal_paper_doi 10.1107/S2056989020005939
_journal_volume 76
_journal_year 2020
_chemical_formula_moiety 'C17 H14 N2 O'
_chemical_formula_sum 'C17 H14 N2 O'
_chemical_formula_weight 262.30
_chemical_name_systematic
;
2-(2,3-Dihydro-1<i>H</i>-perimidin-2-yl)phenol
;
_space_group_crystal_system monoclinic
_space_group_IT_number 14
_space_group_name_Hall '-P 2ybc'
_space_group_name_H-M_alt 'P 1 21/c 1'
_atom_sites_solution_hydrogens mixed
_atom_sites_solution_primary other
_atom_sites_solution_secondary difmap
_audit_creation_method SHELXL-2018/3
_cell_angle_alpha 90
_cell_angle_beta 95.999(4)
_cell_angle_gamma 90
_cell_formula_units_Z 8
_cell_length_a 9.0710(4)
_cell_length_b 12.0526(7)
_cell_length_c 24.6120(11)
_cell_measurement_reflns_used 8291
_cell_measurement_temperature 293(2)
_cell_measurement_theta_max 28.9770
_cell_measurement_theta_min 2.8040
_cell_volume 2676.1(2)
_computing_cell_refinement
;
CrysAlisPro (Rigaku OD, 2018)
;
_computing_data_collection
;
CrysAlisPro (Rigaku OD, 2018)
;
_computing_data_reduction
;
CrysAlisPro 1.171.39.46 (Rigaku OD, 2018)
;
_computing_molecular_graphics 'ORTEP-3 for Windows (Farrugia, 2012)'
_computing_structure_refinement
;
<i>SHELXL2018/3</i> (Sheldrick, 2015b)
;
_computing_structure_solution
;
<i>SHELXT2014/5</i> (Sheldrick, 2015a)
;
_diffrn_ambient_temperature 293(2)
_diffrn_detector 'Dectris PILATUS3 R 200K-A area detector'
_diffrn_detector_area_resol_mean 5.811
_diffrn_measured_fraction_theta_full 0.998
_diffrn_measured_fraction_theta_max 0.869
_diffrn_measurement_device 'kappa gonio four-circle diffractometer'
_diffrn_measurement_device_type 'Rigaku XtaLAB PRO'
_diffrn_measurement_method '\w scans'
_diffrn_radiation_monochromator 'Rigaku Integrated Confocal MaxFlux double bounce multi-layer mirror optics'
_diffrn_radiation_probe x-ray
_diffrn_radiation_type MoK\a
_diffrn_radiation_wavelength 0.71073
_diffrn_reflns_av_R_equivalents 0.0419
_diffrn_reflns_av_unetI/netI 0.0355
_diffrn_reflns_limit_h_max 11
_diffrn_reflns_limit_h_min -12
_diffrn_reflns_limit_k_max 16
_diffrn_reflns_limit_k_min -15
_diffrn_reflns_limit_l_max 32
_diffrn_reflns_limit_l_min -33
_diffrn_reflns_number 29344
_diffrn_reflns_theta_full 25.242
_diffrn_reflns_theta_max 29.368
_diffrn_reflns_theta_min 2.661
_diffrn_source 'micro-focus sealed X-ray tube'
_exptl_absorpt_coefficient_mu 0.082
_exptl_absorpt_correction_T_max 1.00000
_exptl_absorpt_correction_T_min 0.21180
_exptl_absorpt_correction_type multi-scan
_exptl_absorpt_process_details
;
(CrysAlisPro; Rigaku OD, 2018)
;
_exptl_crystal_colour colourless
_exptl_crystal_density_diffrn 1.302
_exptl_crystal_description plate
_exptl_crystal_F_000 1104
_exptl_crystal_size_max 0.60
_exptl_crystal_size_mid 0.35
_exptl_crystal_size_min 0.05
_refine_diff_density_max 0.189
_refine_diff_density_min -0.208
_refine_ls_extinction_method none
_refine_ls_goodness_of_fit_ref 1.033
_refine_ls_hydrogen_treatment mixed
_refine_ls_matrix_type full
_refine_ls_number_parameters 379
_refine_ls_number_reflns 6395
_refine_ls_number_restraints 0
_refine_ls_restrained_S_all 1.033
_refine_ls_R_factor_all 0.0718
_refine_ls_R_factor_gt 0.0462
_refine_ls_shift/su_max 0.001
_refine_ls_shift/su_mean 0.000
_refine_ls_structure_factor_coef Fsqd
_refine_ls_weighting_details 'w=1/[\s^2^(Fo^2^)+(0.0558P)^2^+0.3900P] where P=(Fo^2^+2Fc^2^)/3'
_refine_ls_weighting_scheme calc
_refine_ls_wR_factor_gt 0.1099
_refine_ls_wR_factor_ref 0.1203
_reflns_number_gt 4554
_reflns_number_total 6395
_reflns_threshold_expression 'I > 2\s(I)'
_cod_data_source_file lh5957sup1.cif
_cod_data_source_block I
_cod_original_sg_symbol_H-M 'P 21/c'
_cod_database_code 2243383
_shelx_space_group_comment
;
The symmetry employed for this shelxl refinement is uniquely defined
by the following loop, which should always be used as a source of
symmetry information in preference to the above space-group names.
They are only intended as comments.
;

loop_
_space_group_symop_operation_xyz
'x, y, z'
'-x, y+1/2, -z+1/2'
'-x, -y, -z'
'x, -y-1/2, z-1/2'

loop_
_atom_site_type_symbol
_atom_site_label
_atom_site_fract_x
_atom_site_fract_y
_atom_site_fract_z
_atom_site_U_iso_or_equiv
_atom_site_adp_type
_atom_site_calc_flag
_atom_site_occupancy
_atom_site_disorder_assembly
_atom_site_disorder_group
C C1A 0.56889(14) 0.53907(11) 0.62210(5) 0.0396(3) Uani d 1 . .
H H1A 0.638920 0.526271 0.595013 0.047 Uiso calc 1 . .
N N1A 0.41985(13) 0.50532(11) 0.60023(5) 0.0437(3) Uani d 1 . .
H H1N1 0.4106(19) 0.4334(16) 0.5970(7) 0.066 Uiso d 1 . .
O O1A 0.43505(13) 0.56864(10) 0.72308(4) 0.0584(3) Uani d 1 . .
H H1OA 0.438(2) 0.6117(18) 0.6953(9) 0.088 Uiso d 1 . .
C C2A 0.61653(14) 0.47595(12) 0.67387(5) 0.0405(3) Uani d 1 . .
N N2A 0.56102(14) 0.65756(10) 0.63467(4) 0.0435(3) Uani d 1 . .
H H1NA 0.646(2) 0.6821(15) 0.6495(7) 0.065 Uiso d 1 . .
O O1B 0.04282(12) 0.30406(13) 0.63319(5) 0.0708(4) Uani d 1 . .
H H1OB 0.043(3) 0.318(2) 0.6666(10) 0.106 Uiso d 1 . .
N N1B 0.20034(13) 0.37845(10) 0.73446(4) 0.0411(3) Uani d 1 . .
H H1NB 0.2567(17) 0.4294(14) 0.7230(6) 0.049 Uiso d 1 . .
C C1B 0.25725(13) 0.26647(11) 0.72676(5) 0.0375(3) Uani d 1 . .
H H1B 0.347428 0.254276 0.751615 0.045 Uiso calc 1 . .
C C3A 0.54903(15) 0.49467(12) 0.72131(5) 0.0443(3) Uani d 1 . .
C C2B 0.28946(14) 0.24906(11) 0.66876(5) 0.0369(3) Uani d 1 . .
N N2B 0.14081(13) 0.19020(11) 0.74018(5) 0.0419(3) Uani d 1 . .
H H2NB 0.1541(17) 0.1222(14) 0.7310(6) 0.050 Uiso d 1 . .
C C4A 0.59490(18) 0.43710(15) 0.76890(6) 0.0582(4) Uani d 1 . .
H H4A 0.550760 0.450973 0.800663 0.070 Uiso calc 1 . .
C C3B 0.17999(14) 0.26533(12) 0.62532(5) 0.0433(3) Uani d 1 . .
C C5A 0.70642(19) 0.35908(16) 0.76890(7) 0.0661(5) Uani d 1 . .
H H5A 0.736838 0.320194 0.800742 0.079 Uiso calc 1 . .
C C4B 0.20960(17) 0.24421(13) 0.57226(6) 0.0503(4) Uani d 1 . .
H H4B 0.135102 0.252304 0.543578 0.060 Uiso calc 1 . .
C C6A 0.77248(17) 0.33852(16) 0.72245(8) 0.0645(5) Uani d 1 . .
H H6A 0.846957 0.285454 0.722639 0.077 Uiso calc 1 . .
C C5B 0.34887(19) 0.21132(14) 0.56196(6) 0.0568(4) Uani d 1 . .
H H5B 0.368794 0.198052 0.526223 0.068 Uiso calc 1 . .
C C7A 0.72813(15) 0.39693(14) 0.67520(6) 0.0519(4) Uani d 1 . .
H H7A 0.773844 0.383022 0.643784 0.062 Uiso calc 1 . .
C C6B 0.45901(18) 0.19793(14) 0.60424(7) 0.0582(4) Uani d 1 . .
H H6B 0.553804 0.177175 0.597066 0.070 Uiso calc 1 . .
C C9A 0.35196(14) 0.56636(11) 0.55642(5) 0.0378(3) Uani d 1 . .
C C7B 0.42863(15) 0.21533(12) 0.65727(6) 0.0456(3) Uani d 1 . .
H H7B 0.502848 0.204217 0.685787 0.055 Uiso calc 1 . .
C C10A 0.38759(13) 0.68071(11) 0.55413(5) 0.0348(3) Uani d 1 . .
C C9B 0.15927(15) 0.40010(13) 0.78695(5) 0.0444(3) Uani d 1 . .
C C11A 0.49532(14) 0.72763(11) 0.59321(5) 0.0379(3) Uani d 1 . .
C C10B 0.10259(14) 0.30998(13) 0.81524(5) 0.0455(3) Uani d 1 . .
C C12A 0.52565(18) 0.83872(12) 0.59224(6) 0.0494(4) Uani d 1 . .
H H12A 0.597660 0.868995 0.617626 0.059 Uiso calc 1 . .
C C11B 0.09143(14) 0.20261(12) 0.79161(5) 0.0422(3) Uani d 1 . .
C C13A 0.44833(19) 0.90655(13) 0.55310(6) 0.0559(4) Uani d 1 . .
H H13A 0.468574 0.982195 0.553059 0.067 Uiso calc 1 . .
C C12B 0.02694(16) 0.11725(16) 0.81762(6) 0.0578(4) Uani d 1 . .
H H12B 0.018478 0.047355 0.801591 0.069 Uiso calc 1 . .
C C14A 0.34396(17) 0.86426(13) 0.51502(6) 0.0509(4) Uani d 1 . .
H H14A 0.293631 0.911237 0.489454 0.061 Uiso calc 1 . .
C C13B -0.0259(2) 0.1357(2) 0.86819(8) 0.0763(6) Uani d 1 . .
H H13B -0.069782 0.077655 0.885520 0.092 Uiso calc 1 . .
C C15A 0.31142(14) 0.75013(12) 0.51393(5) 0.0407(3) Uani d 1 . .
C C14B -0.0142(2) 0.2368(2) 0.89238(8) 0.0829(7) Uani d 1 . .
H H14B -0.048187 0.246358 0.926437 0.099 Uiso calc 1 . .
C C16A 0.20329(16) 0.70134(14) 0.47590(5) 0.0508(4) Uani d 1 . .
H H16A 0.152944 0.744820 0.448781 0.061 Uiso calc 1 . .
C C15B 0.04892(18) 0.32860(18) 0.86688(6) 0.0644(5) Uani d 1 . .
C C17A 0.17231(16) 0.59168(15) 0.47860(6) 0.0552(4) Uani d 1 . .
H H17A 0.100450 0.561244 0.453204 0.066 Uiso calc 1 . .
C C16B 0.0568(2) 0.4373(2) 0.88808(8) 0.0871(7) Uani d 1 . .
H H16B 0.023178 0.451434 0.921832 0.105 Uiso calc 1 . .
C C18A 0.24558(16) 0.52286(13) 0.51861(6) 0.0505(4) Uani d 1 . .
H H18A 0.222179 0.447803 0.519553 0.061 Uiso calc 1 . .
C C18B 0.1656(2) 0.50467(16) 0.80913(7) 0.0639(4) Uani d 1 . .
H H18B 0.204313 0.563464 0.790689 0.077 Uiso calc 1 . .
C C17B 0.1125(3) 0.5215(2) 0.86015(8) 0.0844(6) Uani d 1 . .
H H17B 0.115746 0.592467 0.875106 0.101 Uiso calc 1 . .

loop_
_atom_site_aniso_label
_atom_site_aniso_U_11
_atom_site_aniso_U_22
_atom_site_aniso_U_33
_atom_site_aniso_U_12
_atom_site_aniso_U_13
_atom_site_aniso_U_23
C1A 0.0369(6) 0.0440(8) 0.0368(6) -0.0004(6) -0.0008(5) 0.0035(5)
N1A 0.0475(6) 0.0373(6) 0.0431(6) -0.0065(5) -0.0108(5) 0.0045(5)
O1A 0.0697(7) 0.0588(7) 0.0487(6) 0.0109(6) 0.0153(5) 0.0095(5)
C2A 0.0347(6) 0.0438(8) 0.0409(7) -0.0056(6) -0.0055(5) 0.0066(6)
N2A 0.0470(6) 0.0416(7) 0.0385(6) -0.0103(5) -0.0113(5) 0.0042(5)
O1B 0.0442(6) 0.1251(12) 0.0413(6) 0.0251(6) -0.0033(5) -0.0002(6)
N1B 0.0451(6) 0.0392(7) 0.0390(6) -0.0011(5) 0.0046(5) -0.0005(5)
C1B 0.0320(6) 0.0436(8) 0.0360(6) 0.0035(5) -0.0009(5) 0.0022(5)
C3A 0.0443(7) 0.0458(8) 0.0414(7) -0.0062(6) -0.0017(6) 0.0052(6)
C2B 0.0372(6) 0.0352(7) 0.0383(6) -0.0002(5) 0.0039(5) 0.0013(5)
N2B 0.0443(6) 0.0397(7) 0.0424(6) -0.0002(5) 0.0079(5) 0.0026(5)
C4A 0.0635(10) 0.0667(11) 0.0422(8) -0.0147(8) -0.0045(7) 0.0124(7)
C3B 0.0396(7) 0.0510(9) 0.0392(7) 0.0017(6) 0.0038(5) 0.0024(6)
C5A 0.0567(9) 0.0738(12) 0.0624(10) -0.0109(9) -0.0196(8) 0.0315(9)
C4B 0.0583(9) 0.0533(9) 0.0386(7) -0.0017(7) 0.0010(6) -0.0004(6)
C6A 0.0413(8) 0.0676(11) 0.0809(12) 0.0057(8) -0.0115(8) 0.0250(9)
C5B 0.0715(10) 0.0573(10) 0.0441(8) 0.0027(8) 0.0179(7) -0.0076(7)
C7A 0.0364(7) 0.0584(10) 0.0594(9) 0.0023(7) -0.0020(6) 0.0109(7)
C6B 0.0520(9) 0.0632(11) 0.0622(9) 0.0089(8) 0.0195(7) -0.0082(8)
C9A 0.0369(6) 0.0431(8) 0.0325(6) -0.0025(6) -0.0001(5) 0.0012(5)
C7B 0.0396(7) 0.0461(8) 0.0511(8) 0.0034(6) 0.0045(6) -0.0031(6)
C10A 0.0343(6) 0.0415(7) 0.0288(6) 0.0002(5) 0.0048(5) 0.0022(5)
C9B 0.0421(7) 0.0532(9) 0.0364(7) 0.0082(6) -0.0033(5) -0.0045(6)
C11A 0.0416(7) 0.0405(8) 0.0316(6) -0.0032(6) 0.0032(5) 0.0015(5)
C10B 0.0359(7) 0.0647(10) 0.0349(6) 0.0115(6) -0.0008(5) 0.0031(6)
C12A 0.0647(9) 0.0424(8) 0.0401(7) -0.0106(7) 0.0007(6) -0.0014(6)
C11B 0.0313(6) 0.0564(9) 0.0381(7) 0.0073(6) -0.0007(5) 0.0114(6)
C13A 0.0798(11) 0.0378(8) 0.0506(8) -0.0022(8) 0.0099(8) 0.0058(6)
C12B 0.0459(8) 0.0708(11) 0.0566(9) 0.0013(8) 0.0049(7) 0.0234(8)
C14A 0.0613(9) 0.0492(9) 0.0427(8) 0.0103(7) 0.0082(7) 0.0139(6)
C13B 0.0614(11) 0.1090(18) 0.0607(11) 0.0030(11) 0.0162(8) 0.0329(11)
C15A 0.0390(7) 0.0512(9) 0.0327(6) 0.0044(6) 0.0072(5) 0.0074(6)
C14B 0.0694(12) 0.137(2) 0.0460(9) 0.0154(13) 0.0225(8) 0.0196(12)
C16A 0.0443(7) 0.0714(11) 0.0352(7) 0.0037(7) -0.0030(6) 0.0124(7)
C15B 0.0549(9) 0.0997(15) 0.0388(8) 0.0167(9) 0.0057(7) -0.0008(8)
C17A 0.0482(8) 0.0757(12) 0.0383(7) -0.0105(8) -0.0119(6) 0.0019(7)
C16B 0.0949(15) 0.122(2) 0.0457(9) 0.0253(14) 0.0137(9) -0.0216(11)
C18A 0.0539(8) 0.0520(9) 0.0429(7) -0.0127(7) -0.0078(6) -0.0002(6)
C18B 0.0766(11) 0.0603(11) 0.0528(9) 0.0090(9) -0.0019(8) -0.0138(8)
C17B 0.1031(16) 0.0873(16) 0.0611(11) 0.0239(13) 0.0011(11) -0.0309(11)

loop_
_atom_type_symbol
_atom_type_description
_atom_type_scat_dispersion_real
_atom_type_scat_dispersion_imag
_atom_type_scat_source
C C 0.0033 0.0016 'International Tables Vol C Tables 4.2.6.8 and 6.1.1.4'
H H 0.0000 0.0000 'International Tables Vol C Tables 4.2.6.8 and 6.1.1.4'
N N 0.0061 0.0033 'International Tables Vol C Tables 4.2.6.8 and 6.1.1.4'
O O 0.0106 0.0060 'International Tables Vol C Tables 4.2.6.8 and 6.1.1.4'

loop_
_geom_angle_atom_site_label_1
_geom_angle_atom_site_label_2
_geom_angle_atom_site_label_3
_geom_angle_site_symmetry_1
_geom_angle_site_symmetry_3
_geom_angle
_geom_angle_publ_flag
N1A C1A N2A . . 106.61(11) ?
N1A C1A C2A . . 110.09(11) ?
N2A C1A C2A . . 109.23(11) ?
N1A C1A H1A . . 110.3 ?
N2A C1A H1A . . 110.3 ?
C2A C1A H1A . . 110.3 ?
C9A N1A C1A . . 117.08(11) ?
C9A N1A H1N1 . . 115.0(12) ?
C1A N1A H1N1 . . 112.7(12) ?
C3A O1A H1OA . . 106.1(14) ?
C7A C2A C3A . . 118.36(13) ?
C7A C2A C1A . . 120.67(13) ?
C3A C2A C1A . . 120.97(12) ?
C11A N2A C1A . . 117.26(10) ?
C11A N2A H1NA . . 112.9(12) ?
C1A N2A H1NA . . 111.1(12) ?
C3B O1B H1OB . . 107.7(17) ?
C9B N1B C1B . . 114.90(11) ?
C9B N1B H1NB . . 113.0(10) ?
C1B N1B H1NB . . 112.5(10) ?
N2B C1B N1B . . 106.09(10) ?
N2B C1B C2B . . 110.09(11) ?
N1B C1B C2B . . 110.99(10) ?
N2B C1B H1B . . 109.9 ?
N1B C1B H1B . . 109.9 ?
C2B C1B H1B . . 109.9 ?
O1A C3A C4A . . 117.37(13) ?
O1A C3A C2A . . 122.12(12) ?
C4A C3A C2A . . 120.50(14) ?
C7B C2B C3B . . 118.45(12) ?
C7B C2B C1B . . 120.52(11) ?
C3B C2B C1B . . 121.02(11) ?
C11B N2B C1B . . 116.45(11) ?
C11B N2B H2NB . . 114.1(10) ?
C1B N2B H2NB . . 114.4(10) ?
C5A C4A C3A . . 119.71(16) ?
C5A C4A H4A . . 120.1 ?
C3A C4A H4A . . 120.1 ?
O1B C3B C4B . . 117.87(12) ?
O1B C3B C2B . . 121.81(12) ?
C4B C3B C2B . . 120.30(12) ?
C6A C5A C4A . . 120.55(14) ?
C6A C5A H5A . . 119.7 ?
C4A C5A H5A . . 119.7 ?
C5B C4B C3B . . 120.04(14) ?
C5B C4B H4B . . 120.0 ?
C3B C4B H4B . . 120.0 ?
C5A C6A C7A . . 119.76(16) ?
C5A C6A H6A . . 120.1 ?
C7A C6A H6A . . 120.1 ?
C4B C5B C6B . . 120.27(13) ?
C4B C5B H5B . . 119.9 ?
C6B C5B H5B . . 119.9 ?
C6A C7A C2A . . 121.10(15) ?
C6A C7A H7A . . 119.4 ?
C2A C7A H7A . . 119.4 ?
C5B C6B C7B . . 119.85(14) ?
C5B C6B H6B . . 120.1 ?
C7B C6B H6B . . 120.1 ?
C18A C9A N1A . . 123.03(13) ?
C18A C9A C10A . . 119.42(12) ?
N1A C9A C10A . . 117.35(11) ?
C6B C7B C2B . . 121.03(13) ?
C6B C7B H7B . . 119.5 ?
C2B C7B H7B . . 119.5 ?
C11A C10A C9A . . 120.35(11) ?
C11A C10A C15A . . 119.31(12) ?
C9A C10A C15A . . 120.30(11) ?
C18B C9B N1B . . 122.14(15) ?
C18B C9B C10B . . 120.75(14) ?
N1B C9B C10B . . 117.02(13) ?
C12A C11A N2A . . 121.94(12) ?
C12A C11A C10A . . 120.34(12) ?
N2A C11A C10A . . 117.56(12) ?
C9B C10B C11B . . 120.84(12) ?
C9B C10B C15B . . 119.55(15) ?
C11B C10B C15B . . 119.53(15) ?
C11A C12A C13A . . 119.88(14) ?
C11A C12A H12A . . 120.1 ?
C13A C12A H12A . . 120.1 ?
C12B C11B N2B . . 122.37(15) ?
C12B C11B C10B . . 120.51(14) ?
N2B C11B C10B . . 117.02(12) ?
C14A C13A C12A . . 121.31(14) ?
C14A C13A H13A . . 119.3 ?
C12A C13A H13A . . 119.3 ?
C11B C12B C13B . . 119.89(19) ?
C11B C12B H12B . . 120.1 ?
C13B C12B H12B . . 120.1 ?
C13A C14A C15A . . 120.62(13) ?
C13A C14A H14A . . 119.7 ?
C15A C14A H14A . . 119.7 ?
C14B C13B C12B . . 121.03(18) ?
C14B C13B H13B . . 119.5 ?
C12B C13B H13B . . 119.5 ?
C14A C15A C16A . . 123.37(13) ?
C14A C15A C10A . . 118.52(12) ?
C16A C15A C10A . . 118.08(13) ?
C13B C14B C15B . . 121.50(16) ?
C13B C14B H14B . . 119.3 ?
C15B C14B H14B . . 119.3 ?
C17A C16A C15A . . 120.50(13) ?
C17A C16A H16A . . 119.8 ?
C15A C16A H16A . . 119.8 ?
C16B C15B C14B . . 124.57(18) ?
C16B C15B C10B . . 117.87(18) ?
C14B C15B C10B . . 117.52(18) ?
C16A C17A C18A . . 121.78(13) ?
C16A C17A H17A . . 119.1 ?
C18A C17A H17A . . 119.1 ?
C17B C16B C15B . . 121.10(17) ?
C17B C16B H16B . . 119.4 ?
C15B C16B H16B . . 119.4 ?
C9A C18A C17A . . 119.91(14) ?
C9A C18A H18A . . 120.0 ?
C17A C18A H18A . . 120.0 ?
C9B C18B C17B . . 118.95(19) ?
C9B C18B H18B . . 120.5 ?
C17B C18B H18B . . 120.5 ?
C16B C17B C18B . . 121.76(19) ?
C16B C17B H17B . . 119.1 ?
C18B C17B H17B . . 119.1 ?

loop_
_geom_bond_atom_site_label_1
_geom_bond_atom_site_label_2
_geom_bond_site_symmetry_2
_geom_bond_distance
_geom_bond_publ_flag
C1A N1A . 1.4597(17) ?
C1A N2A . 1.4646(19) ?
C1A C2A . 1.5079(17) ?
C1A H1A . 0.9800 ?
N1A C9A . 1.3944(17) ?
N1A H1N1 . 0.873(19) ?
O1A C3A . 1.3693(18) ?
O1A H1OA . 0.86(2) ?
C2A C7A . 1.388(2) ?
C2A C3A . 1.3923(19) ?
N2A C11A . 1.4081(17) ?
N2A H1NA . 0.870(19) ?
O1B C3B . 1.3616(17) ?
O1B H1OB . 0.84(2) ?
N1B C9B . 1.4059(17) ?
N1B C1B . 1.4644(18) ?
N1B H1NB . 0.865(17) ?
C1B N2B . 1.4638(17) ?
C1B C2B . 1.5013(17) ?
C1B H1B . 0.9800 ?
C3A C4A . 1.387(2) ?
C2B C7B . 1.3833(18) ?
C2B C3B . 1.3949(18) ?
N2B C11B . 1.3942(17) ?
N2B H2NB . 0.862(17) ?
C4A C5A . 1.381(3) ?
C4A H4A . 0.9300 ?
C3B C4B . 1.3840(19) ?
C5A C6A . 1.368(3) ?
C5A H5A . 0.9300 ?
C4B C5B . 1.373(2) ?
C4B H4B . 0.9300 ?
C6A C7A . 1.383(2) ?
C6A H6A . 0.9300 ?
C5B C6B . 1.375(2) ?
C5B H5B . 0.9300 ?
C7A H7A . 0.9300 ?
C6B C7B . 1.378(2) ?
C6B H6B . 0.9300 ?
C9A C18A . 1.3728(18) ?
C9A C10A . 1.4181(19) ?
C7B H7B . 0.9300 ?
C10A C11A . 1.4154(17) ?
C10A C15A . 1.4189(18) ?
C9B C18B . 1.372(2) ?
C9B C10B . 1.416(2) ?
C11A C12A . 1.368(2) ?
C10B C11B . 1.418(2) ?
C10B C15B . 1.426(2) ?
C12A C13A . 1.395(2) ?
C12A H12A . 0.9300 ?
C11B C12B . 1.374(2) ?
C13A C14A . 1.360(2) ?
C13A H13A . 0.9300 ?
C12B C13B . 1.397(3) ?
C12B H12B . 0.9300 ?
C14A C15A . 1.406(2) ?
C14A H14A . 0.9300 ?
C13B C14B . 1.356(3) ?
C13B H13B . 0.9300 ?
C15A C16A . 1.412(2) ?
C14B C15B . 1.421(3) ?
C14B H14B . 0.9300 ?
C16A C17A . 1.354(2) ?
C16A H16A . 0.9300 ?
C15B C16B . 1.410(3) ?
C17A C18A . 1.401(2) ?
C17A H17A . 0.9300 ?
C16B C17B . 1.353(3) ?
C16B H16B . 0.9300 ?
C18A H18A . 0.9300 ?
C18B C17B . 1.406(3) ?
C18B H18B . 0.9300 ?
C17B H17B . 0.9300 ?

loop_
_geom_hbond_atom_site_label_D
_geom_hbond_atom_site_label_H
_geom_hbond_atom_site_label_A
_geom_hbond_site_symmetry_A
_geom_hbond_distance_DH
_geom_hbond_distance_HA
_geom_hbond_distance_DA
_geom_hbond_angle_DHA
_geom_hbond_publ_flag
O1A H1OA N1A . 0.86(2) 2.66(2) 3.1072(16) 113.8(17) yes
O1A H1OA N2A . 0.86(2) 2.03(2) 2.7763(16) 144.6(19) yes
O1B H1OB N1B . 0.84(2) 2.20(3) 2.8835(16) 138(2) yes
O1B H1OB N2B . 0.84(2) 2.47(2) 3.0196(16) 123(2) yes
N1B H1NB O1A . 0.865(17) 2.331(17) 3.1608(18) 160.8(14) yes

loop_
_geom_torsion_atom_site_label_1
_geom_torsion_atom_site_label_2
_geom_torsion_atom_site_label_3
_geom_torsion_atom_site_label_4
_geom_torsion_site_symmetry_1
_geom_torsion_site_symmetry_2
_geom_torsion_site_symmetry_3
_geom_torsion_site_symmetry_4
_geom_torsion
_geom_torsion_publ_flag
N2A C1A N1A C9A . . . . 53.40(15) ?
C2A C1A N1A C9A . . . . 171.78(12) ?
N1A C1A C2A C7A . . . . 110.84(15) ?
N2A C1A C2A C7A . . . . -132.41(14) ?
N1A C1A C2A C3A . . . . -68.59(16) ?
N2A C1A C2A C3A . . . . 48.16(16) ?
N1A C1A N2A C11A . . . . -50.96(15) ?
C2A C1A N2A C11A . . . . -169.89(11) ?
C9B N1B C1B N2B . . . . 57.04(13) ?
C9B N1B C1B C2B . . . . 176.61(11) ?
C7A C2A C3A O1A . . . . -177.96(13) ?
C1A C2A C3A O1A . . . . 1.5(2) ?
C7A C2A C3A C4A . . . . 1.3(2) ?
C1A C2A C3A C4A . . . . -179.23(13) ?
N2B C1B C2B C7B . . . . -118.22(14) ?
N1B C1B C2B C7B . . . . 124.63(13) ?
N2B C1B C2B C3B . . . . 61.14(16) ?
N1B C1B C2B C3B . . . . -56.01(16) ?
N1B C1B N2B C11B . . . . -55.21(14) ?
C2B C1B N2B C11B . . . . -175.37(11) ?
O1A C3A C4A C5A . . . . 178.05(14) ?
C2A C3A C4A C5A . . . . -1.3(2) ?
C7B C2B C3B O1B . . . . -176.49(14) ?
C1B C2B C3B O1B . . . . 4.1(2) ?
C7B C2B C3B C4B . . . . 2.2(2) ?
C1B C2B C3B C4B . . . . -177.14(13) ?
C3A C4A C5A C6A . . . . 0.3(3) ?
O1B C3B C4B C5B . . . . 176.17(15) ?
C2B C3B C4B C5B . . . . -2.6(2) ?
C4A C5A C6A C7A . . . . 0.5(3) ?
C3B C4B C5B C6B . . . . 0.8(2) ?
C5A C6A C7A C2A . . . . -0.4(3) ?
C3A C2A C7A C6A . . . . -0.5(2) ?
C1A C2A C7A C6A . . . . -179.92(14) ?
C4B C5B C6B C7B . . . . 1.4(3) ?
C1A N1A C9A C18A . . . . 153.25(13) ?
C1A N1A C9A C10A . . . . -31.88(17) ?
C5B C6B C7B C2B . . . . -1.7(2) ?
C3B C2B C7B C6B . . . . -0.1(2) ?
C1B C2B C7B C6B . . . . 179.29(14) ?
C18A C9A C10A C11A . . . . 179.05(12) ?
N1A C9A C10A C11A . . . . 3.99(17) ?
C18A C9A C10A C15A . . . . 1.53(19) ?
N1A C9A C10A C15A . . . . -173.53(11) ?
C1B N1B C9B C18B . . . . 151.26(14) ?
C1B N1B C9B C10B . . . . -32.21(16) ?
C1A N2A C11A C12A . . . . -157.00(13) ?
C1A N2A C11A C10A . . . . 27.40(17) ?
C9A C10A C11A C12A . . . . -177.51(12) ?
C15A C10A C11A C12A . . . . 0.02(18) ?
C9A C10A C11A N2A . . . . -1.84(18) ?
C15A C10A C11A N2A . . . . 175.69(11) ?
C18B C9B C10B C11B . . . . 177.89(14) ?
N1B C9B C10B C11B . . . . 1.32(18) ?
C18B C9B C10B C15B . . . . 1.2(2) ?
N1B C9B C10B C15B . . . . -175.39(12) ?
N2A C11A C12A C13A . . . . -174.43(13) ?
C10A C11A C12A C13A . . . . 1.0(2) ?
C1B N2B C11B C12B . . . . -155.68(12) ?
C1B N2B C11B C10B . . . . 27.86(16) ?
C9B C10B C11B C12B . . . . -175.50(12) ?
C15B C10B C11B C12B . . . . 1.21(19) ?
C9B C10B C11B N2B . . . . 1.03(18) ?
C15B C10B C11B N2B . . . . 177.74(12) ?
C11A C12A C13A C14A . . . . -0.9(2) ?
N2B C11B C12B C13B . . . . -177.43(13) ?
C10B C11B C12B C13B . . . . -1.1(2) ?
C12A C13A C14A C15A . . . . -0.3(2) ?
C11B C12B C13B C14B . . . . -0.3(3) ?
C13A C14A C15A C16A . . . . 179.26(14) ?
C13A C14A C15A C10A . . . . 1.3(2) ?
C11A C10A C15A C14A . . . . -1.20(18) ?
C9A C10A C15A C14A . . . . 176.34(12) ?
C11A C10A C15A C16A . . . . -179.24(11) ?
C9A C10A C15A C16A . . . . -1.70(18) ?
C12B C13B C14B C15B . . . . 1.5(3) ?
C14A C15A C16A C17A . . . . -176.90(14) ?
C10A C15A C16A C17A . . . . 1.0(2) ?
C13B C14B C15B C16B . . . . 176.13(19) ?
C13B C14B C15B C10B . . . . -1.3(3) ?
C9B C10B C15B C16B . . . . -0.9(2) ?
C11B C10B C15B C16B . . . . -177.64(15) ?
C9B C10B C15B C14B . . . . 176.72(14) ?
C11B C10B C15B C14B . . . . 0.0(2) ?
C15A C16A C17A C18A . . . . -0.2(2) ?
C14B C15B C16B C17B . . . . -176.93(19) ?
C10B C15B C16B C17B . . . . 0.5(3) ?
N1A C9A C18A C17A . . . . 174.10(13) ?
C10A C9A C18A C17A . . . . -0.7(2) ?
C16A C17A C18A C9A . . . . 0.0(2) ?
N1B C9B C18B C17B . . . . 175.37(15) ?
C10B C9B C18B C17B . . . . -1.0(2) ?
C15B C16B C17B C18B . . . . -0.4(3) ?
C9B C18B C17B C16B . . . . 0.6(3) ?

_cod_database_fobs_code 2243383
